data_8102269
loop_
_publ_author_name
'Agnes Bittermann'
'Klaus Wurst'
'Benno Bildstein'

_publ_section_title
;
 Crystal structure of crystal structure of
 4,5,9,10-tetrathiocino[1,2-b;5,6-b']diimidazolyl
 -1,3,6,8-tetramethyl-2,7-dione, C10H12N4O2S4
;
_journal_issue 3
_journal_name_full 'Zeitschrift f\"ur Kristallographie - New Crystal Structures'
_journal_page_first 233
_journal_volume 223
_journal_year 2008
_chemical_formula_sum 'C10 H12 N4 O2 S4'
_chemical_formula_weight 348.48
_space_group_IT_number 14
_symmetry_cell_setting monoclinic
_symmetry_space_group_name_Hall '-P 2ybc'
_symmetry_space_group_name_H-M 'P 1 21/c 1'
_atom_sites_solution_hydrogens geom
_atom_sites_solution_primary direct
_atom_sites_solution_secondary difmap
_audit_creation_method SHELXL-97
_cell_angle_alpha 90.00
_cell_angle_beta 93.119(2)
_cell_angle_gamma 90.00
_cell_formula_units_Z 4
_cell_length_a 15.0719(6)
_cell_length_b 11.4131(4)
_cell_length_c 8.3310(3)
_cell_measurement_reflns_used 7223
_cell_measurement_temperature 233(2)
_cell_measurement_theta_max 25.0
_cell_measurement_theta_min 1.00
_cell_volume 1430.95(9)
_computing_cell_refinement 'SCALEPACK (Otwinowski & Minor, 1997)'
_computing_data_collection 'COLLECT (Nonius, 1998)'
_computing_data_reduction
;
 DENZO (Otwinowski & Minor, 1997) and SCALEPACK 
;
_computing_molecular_graphics 'SHELXTL (Sheldrick, 1997) [4]'
_computing_publication_material SHELXL97
_computing_structure_refinement 'SHELXL97 (Sheldrick, 1997) [3]'
_computing_structure_solution 'SHELXS97 (Sheldrick, 1997) [2]'
_diffrn_ambient_temperature 233(2)
_diffrn_measured_fraction_theta_full 0.994
_diffrn_measured_fraction_theta_max 0.994
_diffrn_measurement_device_type 'Nonius KappaCCD'
_diffrn_measurement_method 'phi- and omega-scans'
_diffrn_radiation_monochromator graphite
_diffrn_radiation_source 'fine-focus sealed tube'
_diffrn_radiation_type MoK\a
_diffrn_radiation_wavelength 0.71073
_diffrn_reflns_av_R_equivalents 0.0279
_diffrn_reflns_av_sigmaI/netI 0.0308
_diffrn_reflns_limit_h_max 17
_diffrn_reflns_limit_h_min -15
_diffrn_reflns_limit_k_max 13
_diffrn_reflns_limit_k_min -13
_diffrn_reflns_limit_l_max 8
_diffrn_reflns_limit_l_min -9
_diffrn_reflns_number 7470
_diffrn_reflns_theta_full 25.00
_diffrn_reflns_theta_max 25.00
_diffrn_reflns_theta_min 1.35
_diffrn_standards_number 0
_exptl_absorpt_coefficient_mu 0.669
_exptl_absorpt_correction_type none
_exptl_crystal_colour colorless
_exptl_crystal_density_diffrn 1.618
_exptl_crystal_density_method 'not measured'
_exptl_crystal_description plate
_exptl_crystal_F_000 720
_exptl_crystal_size_max 0.3
_exptl_crystal_size_mid 0.2
_exptl_crystal_size_min 0.04
_refine_diff_density_max 0.227
_refine_diff_density_min -0.227
_refine_diff_density_rms 0.048
_refine_ls_extinction_coef 0.0046(11)
_refine_ls_extinction_expression Fc^*^=kFc[1+0.001xFc^2^\l^3^/sin(2\q)]^-1/4^
_refine_ls_extinction_method SHELXL
_refine_ls_goodness_of_fit_ref 1.050
_refine_ls_hydrogen_treatment constr
_refine_ls_matrix_type full
_refine_ls_number_parameters 186
_refine_ls_number_reflns 2497
_refine_ls_number_restraints 0
_refine_ls_restrained_S_all 1.050
_refine_ls_R_factor_all 0.0436
_refine_ls_R_factor_gt 0.0329
_refine_ls_shift/su_max 0.001
_refine_ls_shift/su_mean 0.000
_refine_ls_structure_factor_coef Fsqd
_refine_ls_weighting_details 'calc w=1/[\s^2^(Fo^2^)+(0.0408P)^2^+0.6359P] where P=(Fo^2^+2Fc^2^)/3'
_refine_ls_weighting_scheme calc
_refine_ls_wR_factor_gt 0.0815
_refine_ls_wR_factor_ref 0.0860
_reflns_number_gt 2056
_reflns_number_total 2497
_reflns_threshold_expression >2sigma(I)
_cod_data_source_file 1267-2238.cff
_cod_data_source_block bit2
_cod_original_sg_symbol_H-M P2(1)/c
_cod_database_code 8102269

loop_
_symmetry_equiv_pos_as_xyz
'x, y, z'
'-x, y+1/2, -z+1/2'
'-x, -y, -z'
'x, -y-1/2, z-1/2'

loop_
_atom_site_label
_atom_site_type_symbol
_atom_site_fract_x
_atom_site_fract_y
_atom_site_fract_z
_atom_site_U_iso_or_equiv
_atom_site_adp_type
_atom_site_occupancy
_atom_site_symmetry_multiplicity
_atom_site_calc_flag
_atom_site_refinement_flags
_atom_site_disorder_assembly
_atom_site_disorder_group
S1 S 0.36202(4) 0.41863(6) 0.91460(7) 0.04000(19) Uani 1 1 d . . .
S2 S 0.46670(4) 0.45419(6) 0.76927(8) 0.0522(2) Uani 1 1 d . . .
S3 S 0.44939(4) 0.62547(7) 0.70696(9) 0.0575(2) Uani 1 1 d . . .
S4 S 0.34801(4) 0.62540(6) 0.52842(7) 0.0451(2) Uani 1 1 d . . .
O1 O 0.15727(10) 0.14305(13) 0.5998(2) 0.0446(4) Uani 1 1 d . . .
O2 O 0.08037(12) 0.80306(15) 0.7741(2) 0.0612(5) Uani 1 1 d . . .
N1 N 0.26333(11) 0.24946(15) 0.7526(2) 0.0320(4) Uani 1 1 d . . .
N2 N 0.15810(10) 0.34706(15) 0.6200(2) 0.0302(4) Uani 1 1 d . . .
N3 N 0.21140(12) 0.74619(15) 0.6592(2) 0.0395(5) Uani 1 1 d . . .
N4 N 0.12519(12) 0.60830(15) 0.7477(2) 0.0354(4) Uani 1 1 d . . .
C1 C 0.18894(13) 0.23541(19) 0.6519(3) 0.0327(5) Uani 1 1 d . . .
C2 C 0.27884(13) 0.36788(18) 0.7811(2) 0.0307(5) Uani 1 1 d . . .
C3 C 0.21399(12) 0.42877(17) 0.6982(2) 0.0275(5) Uani 1 1 d . . .
C4 C 0.19905(13) 0.55350(18) 0.6894(2) 0.0298(5) Uani 1 1 d . . .
C5 C 0.25249(14) 0.63913(18) 0.6322(2) 0.0334(5) Uani 1 1 d . . .
C6 C 0.13255(16) 0.7283(2) 0.7310(3) 0.0426(6) Uani 1 1 d . . .
C7 C 0.31064(16) 0.1504(2) 0.8266(3) 0.0422(6) Uani 1 1 d . . .
H7A H 0.3590 0.1278 0.7609 0.063 Uiso 1 1 calc R . .
H7B H 0.2701 0.0850 0.8353 0.063 Uiso 1 1 calc R . .
H7C H 0.3343 0.1724 0.9329 0.063 Uiso 1 1 calc R . .
C8 C 0.08498(14) 0.3708(2) 0.5029(3) 0.0421(6) Uani 1 1 d . . .
H8A H 0.0297 0.3739 0.5571 0.063 Uiso 1 1 calc R . .
H8B H 0.0817 0.3091 0.4228 0.063 Uiso 1 1 calc R . .
H8C H 0.0949 0.4454 0.4509 0.063 Uiso 1 1 calc R . .
C9 C 0.24477(19) 0.8608(2) 0.6174(3) 0.0514(7) Uani 1 1 d . . .
H9A H 0.2022 0.9204 0.6447 0.077 Uiso 1 1 calc R . .
H9B H 0.2535 0.8636 0.5029 0.077 Uiso 1 1 calc R . .
H9C H 0.3009 0.8750 0.6766 0.077 Uiso 1 1 calc R . .
C10 C 0.05750(14) 0.5535(2) 0.8419(3) 0.0423(6) Uani 1 1 d . . .
H10A H 0.0160 0.5108 0.7708 0.064 Uiso 1 1 calc R . .
H10B H 0.0259 0.6136 0.8982 0.064 Uiso 1 1 calc R . .
H10C H 0.0857 0.4999 0.9192 0.064 Uiso 1 1 calc R . .

loop_
_atom_site_aniso_label
_atom_site_aniso_U_11
_atom_site_aniso_U_22
_atom_site_aniso_U_33
_atom_site_aniso_U_23
_atom_site_aniso_U_13
_atom_site_aniso_U_12
S1 0.0371(3) 0.0473(4) 0.0349(3) -0.0068(2) -0.0044(2) 0.0011(3)
S2 0.0300(3) 0.0637(5) 0.0628(4) -0.0089(3) 0.0022(3) 0.0005(3)
S3 0.0383(4) 0.0598(5) 0.0744(5) -0.0077(3) 0.0029(3) -0.0177(3)
S4 0.0451(4) 0.0491(4) 0.0424(4) 0.0001(3) 0.0133(3) -0.0105(3)
O1 0.0464(10) 0.0308(9) 0.0565(10) -0.0076(7) 0.0013(8) -0.0081(7)
O2 0.0679(12) 0.0407(11) 0.0765(13) 0.0056(9) 0.0189(10) 0.0245(9)
N1 0.0334(9) 0.0277(10) 0.0347(10) 0.0003(7) 0.0008(7) 0.0040(8)
N2 0.0255(9) 0.0301(10) 0.0348(10) 0.0014(7) -0.0009(7) -0.0030(7)
N3 0.0502(11) 0.0248(10) 0.0435(11) 0.0059(8) 0.0033(9) -0.0011(9)
N4 0.0341(10) 0.0302(10) 0.0425(11) 0.0054(8) 0.0071(8) 0.0070(8)
C1 0.0313(11) 0.0317(13) 0.0356(12) -0.0008(9) 0.0069(9) -0.0021(10)
C2 0.0281(11) 0.0321(12) 0.0320(11) -0.0023(9) 0.0045(8) 0.0023(9)
C3 0.0249(10) 0.0273(11) 0.0308(11) 0.0008(8) 0.0056(8) -0.0015(9)
C4 0.0287(11) 0.0292(12) 0.0313(11) 0.0014(8) 0.0008(8) 0.0005(9)
C5 0.0368(12) 0.0310(12) 0.0324(11) 0.0028(9) 0.0023(9) -0.0035(10)
C6 0.0494(14) 0.0335(13) 0.0449(14) 0.0066(10) 0.0026(11) 0.0086(11)
C7 0.0439(13) 0.0359(13) 0.0469(14) 0.0030(10) 0.0018(10) 0.0147(11)
C8 0.0321(12) 0.0495(15) 0.0439(13) 0.0021(11) -0.0055(10) 0.0002(10)
C9 0.0701(18) 0.0307(13) 0.0521(15) 0.0067(11) -0.0083(12) -0.0082(12)
C10 0.0311(12) 0.0488(15) 0.0479(14) 0.0087(11) 0.0087(10) 0.0051(10)

loop_
_atom_type_symbol
_atom_type_description
_atom_type_scat_dispersion_real
_atom_type_scat_dispersion_imag
_atom_type_scat_source
C C 0.0033 0.0016 'International Tables Vol C Tables 4.2.6.8 and 6.1.1.4'
H H 0.0000 0.0000 'International Tables Vol C Tables 4.2.6.8 and 6.1.1.4'
N N 0.0061 0.0033 'International Tables Vol C Tables 4.2.6.8 and 6.1.1.4'
O O 0.0106 0.0060 'International Tables Vol C Tables 4.2.6.8 and 6.1.1.4'
S S 0.1246 0.1234 'International Tables Vol C Tables 4.2.6.8 and 6.1.1.4'

loop_
_geom_angle_atom_site_label_1
_geom_angle_atom_site_label_2
_geom_angle_atom_site_label_3
_geom_angle
_geom_angle_site_symmetry_1
_geom_angle_site_symmetry_3
_geom_angle_publ_flag
C2 S1 S2 103.72(7) . . ?
S3 S2 S1 104.18(4) . . ?
S2 S3 S4 105.18(4) . . ?
C5 S4 S3 104.05(8) . . ?
C1 N1 C2 110.01(17) . . ?
C1 N1 C7 122.22(18) . . ?
C2 N1 C7 127.50(18) . . ?
C1 N2 C3 109.86(17) . . ?
C1 N2 C8 122.45(18) . . ?
C3 N2 C8 127.16(18) . . ?
C6 N3 C5 110.03(18) . . ?
C6 N3 C9 123.9(2) . . ?
C5 N3 C9 126.1(2) . . ?
C6 N4 C4 109.96(18) . . ?
C6 N4 C10 122.71(19) . . ?
C4 N4 C10 126.30(18) . . ?
O1 C1 N1 127.3(2) . . ?
O1 C1 N2 127.3(2) . . ?
N1 C1 N2 105.41(17) . . ?
C3 C2 N1 107.54(18) . . ?
C3 C2 S1 129.22(16) . . ?
N1 C2 S1 123.01(15) . . ?
C2 C3 N2 107.18(18) . . ?
C2 C3 C4 129.59(19) . . ?
N2 C3 C4 123.21(18) . . ?
C5 C4 N4 107.37(18) . . ?
C5 C4 C3 128.99(19) . . ?
N4 C4 C3 123.59(18) . . ?
C4 C5 N3 107.14(18) . . ?
C4 C5 S4 129.22(17) . . ?
N3 C5 S4 123.40(16) . . ?
O2 C6 N3 127.4(2) . . ?
O2 C6 N4 127.1(2) . . ?
N3 C6 N4 105.48(19) . . ?

loop_
_geom_bond_atom_site_label_1
_geom_bond_atom_site_label_2
_geom_bond_distance
_geom_bond_site_symmetry_2
_geom_bond_publ_flag
S1 C2 1.730(2) . ?
S1 S2 2.0804(9) . ?
S2 S3 2.0357(11) . ?
S3 S4 2.0736(9) . ?
S4 C5 1.726(2) . ?
O1 C1 1.227(3) . ?
O2 C6 1.227(3) . ?
N1 C1 1.373(3) . ?
N1 C2 1.390(3) . ?
N1 C7 1.456(3) . ?
N2 C1 1.377(3) . ?
N2 C3 1.394(3) . ?
N2 C8 1.457(3) . ?
N3 C6 1.374(3) . ?
N3 C5 1.394(3) . ?
N3 C9 1.451(3) . ?
N4 C6 1.382(3) . ?
N4 C4 1.387(3) . ?
N4 C10 1.461(3) . ?
C2 C3 1.357(3) . ?
C3 C4 1.442(3) . ?
C4 C5 1.369(3) . ?

loop_
_cod_related_entry_id
_cod_related_entry_database
_cod_related_entry_code
1 ChemSpider 30653933
